data_2022732
loop_
_publ_author_name
'Kaminsky, Werner'
'Kaganyuk, Max'

_publ_section_title
;
 Enanti-opure (<i>S</i>)-butan-2-yl
 <i>N</i>-(4-<i>x</i>-phen-yl)thio-carbamates, <i>x</i> = NO<sub>2</sub>,
 OCH<sub>3</sub>, F, and Cl.
;
_journal_issue 'Pt 4'
_journal_name_full 'Acta crystallographica. Section E, Crystallographic communications'
_journal_page_first 386
_journal_page_last 391
_journal_paper_doi 10.1107/S2056989023002591
_journal_volume 79
_journal_year 2023
_chemical_absolute_configuration rmad
_chemical_formula_iupac 'C11 H14 Cl N O S'
_chemical_formula_moiety 'C11 H14 Cl N O S'
_chemical_formula_sum 'C11 H14 Cl N O S'
_chemical_formula_weight 243.74
_chemical_name_systematic
;
(<i>S</i>)-2-Butyl <i>N</i>-(4-chlorophenyl)thiocarbamate
;
_space_group_IT_number 4
_space_group_name_Hall 'P 2yb'
_space_group_name_H-M_alt 'P 1 21 1'
_symmetry_cell_setting monoclinic
_symmetry_space_group_name_Hall 'P 2yb'
_symmetry_space_group_name_H-M 'P 1 21 1'
_atom_sites_solution_hydrogens mixed
_atom_sites_solution_primary direct
_atom_sites_solution_secondary difmap
_audit_conform_dict_name cif_core.dic
_audit_conform_dict_version 2.4.5
_audit_creation_method 'WinGX routine CIF_UPDATE'
_cell_angle_alpha 90
_cell_angle_beta 105.592(5)
_cell_angle_gamma 90
_cell_formula_units_Z 4
_cell_length_a 15.4173(15)
_cell_length_b 5.0170(5)
_cell_length_c 16.2502(15)
_cell_measurement_reflns_used 9275
_cell_measurement_temperature 100(2)
_cell_measurement_theta_max 33.09
_cell_measurement_theta_min 2.6
_cell_volume 1210.7(2)
_computing_cell_refinement
;
SAINT (Bruker, 2012)
;
_computing_data_collection
;
APEX2 (Bruker, 2012)
;
_computing_data_reduction
;
SORTAV (Blessing, 1995)
;
_computing_molecular_graphics
;
ORTEP-3 for Windows (Farrugia, 2012)
;
_computing_publication_material
;
WinGX publication routines (Farrugia, 2012)
;
_computing_structure_refinement
;
<i>SHELXL2018/3</i> (Sheldrick, 2015)
;
_computing_structure_solution
;
SHELXS97 (Sheldrick, 2008)
;
_diffrn_ambient_temperature 100(2)
_diffrn_detector 'APEX-II CCD'
_diffrn_measured_fraction_theta_full 0.999
_diffrn_measured_fraction_theta_max 0.997
_diffrn_measurement_device '\k-geometry diffractometer'
_diffrn_measurement_device_type 'Bruker APEXII'
_diffrn_measurement_method '\f or \w oscillation scans'
_diffrn_radiation_monochromator graphite
_diffrn_radiation_probe x-ray
_diffrn_radiation_type MoK\a
_diffrn_radiation_wavelength 0.71073
_diffrn_reflns_av_R_equivalents 0.0294
_diffrn_reflns_av_unetI/netI 0.0276
_diffrn_reflns_limit_h_max 23
_diffrn_reflns_limit_h_min -23
_diffrn_reflns_limit_k_max 7
_diffrn_reflns_limit_k_min -7
_diffrn_reflns_limit_l_max 25
_diffrn_reflns_limit_l_min -24
_diffrn_reflns_number 46534
_diffrn_reflns_theta_full 25.242
_diffrn_reflns_theta_max 33.298
_diffrn_reflns_theta_min 2.129
_diffrn_source 'sealed x-ray tube'
_diffrn_standards_number 0
_exptl_absorpt_coefficient_mu 0.462
_exptl_absorpt_correction_T_max 1
_exptl_absorpt_correction_T_min 0.954
_exptl_absorpt_correction_type numerical
_exptl_absorpt_process_details
;
(SADABS; Krause <i>et al.</i>,  2015)
;
_exptl_crystal_colour colourless
_exptl_crystal_density_diffrn 1.337
_exptl_crystal_density_method 'not measured'
_exptl_crystal_description prsm
_exptl_crystal_F_000 512
_exptl_crystal_size_max 0.6
_exptl_crystal_size_mid 0.12
_exptl_crystal_size_min 0.11
_refine_diff_density_max 0.363
_refine_diff_density_min -0.221
_refine_ls_abs_structure_details
;
Flack <i>x</i> determined using 2891 quotients
[(<i>I</i>^+^)-(<i>I</i>^-^)]/[(<i>I</i>^+^)+(<i>I</i>^-^)]
(Parsons <i>et al.</i>,  2013).
;
_refine_ls_abs_structure_Flack 0.022(14)
_refine_ls_extinction_method none
_refine_ls_goodness_of_fit_ref 1.039
_refine_ls_hydrogen_treatment mixed
_refine_ls_matrix_type full
_refine_ls_number_constraints 0
_refine_ls_number_parameters 281
_refine_ls_number_reflns 9292
_refine_ls_number_restraints 1
_refine_ls_restrained_S_all 1.039
_refine_ls_R_factor_all 0.0332
_refine_ls_R_factor_gt 0.0272
_refine_ls_shift/su_max 0.001
_refine_ls_shift/su_mean 0
_refine_ls_structure_factor_coef Fsqd
_refine_ls_weighting_details 'w=1/[\s^2^(Fo^2^)+(0.0312P)^2^+0.1769P] where P=(Fo^2^+2Fc^2^)/3'
_refine_ls_weighting_scheme calc
_refine_ls_wR_factor_gt 0.0631
_refine_ls_wR_factor_ref 0.0663
_reflns_number_gt 8469
_reflns_number_total 9292
_reflns_threshold_expression 'I > 2\s(I)'
_cod_data_source_file zl5044sup1.cif
_cod_data_source_block IV
_cod_depositor_comments 'Adding full bibliography for 2022729--2022732.cif.'
_cod_original_sg_symbol_H-M 'P 21'
_cod_database_code 2022732
_cod_database_fobs_code 2022732
_shelx_estimated_absorpt_t_min 0.769
_shelx_estimated_absorpt_t_max 0.951

loop_
_symmetry_equiv_pos_as_xyz
'x, y, z'
'-x, y+1/2, -z'

loop_
_atom_site_type_symbol
_atom_site_label
_atom_site_fract_x
_atom_site_fract_y
_atom_site_fract_z
_atom_site_U_iso_or_equiv
_atom_site_adp_type
_atom_site_calc_flag
_atom_site_occupancy
_atom_site_disorder_assembly
_atom_site_disorder_group
C C1 0.35185(9) 0.0662(3) 0.14953(8) 0.0139(2) Uani d 1 . .
C C2 0.41945(10) 0.0839(4) 0.10745(9) 0.0190(3) Uani d 1 . .
H H2A 0.467553 0.206748 0.126558 0.023 Uiso calc 1 . .
C C3 0.41621(10) -0.0787(4) 0.03751(10) 0.0192(3) Uani d 1 . .
H H3 0.461955 -0.066932 0.008467 0.023 Uiso calc 1 . .
C C4 0.34615(10) -0.2577(3) 0.01033(9) 0.0166(3) Uani d 1 . .
C C5 0.27962(11) -0.2816(4) 0.05240(10) 0.0205(3) Uani d 1 . .
H H5 0.232416 -0.407588 0.033739 0.025 Uiso calc 1 . .
C C6 0.28265(10) -0.1197(3) 0.12206(10) 0.0187(3) Uani d 1 . .
H H6 0.23729 -0.135039 0.151438 0.022 Uiso calc 1 . .
C C7 0.40912(9) 0.3612(3) 0.27658(9) 0.0143(3) Uani d 1 . .
C C8 0.58731(11) 0.2067(4) 0.41659(10) 0.0234(3) Uani d 1 . .
H H8A 0.533102 0.191469 0.436836 0.035 Uiso calc 1 . .
H H8B 0.63713 0.274749 0.46281 0.035 Uiso calc 1 . .
H H8C 0.60323 0.030984 0.398713 0.035 Uiso calc 1 . .
C C9 0.56953(10) 0.3964(3) 0.34164(9) 0.0152(3) Uani d 1 . .
H H9 0.555206 0.577305 0.3603 0.018 Uiso calc 1 . .
C C10 0.64685(10) 0.4172(3) 0.30082(10) 0.0183(3) Uani d 1 . .
H H10A 0.658195 0.239034 0.279654 0.022 Uiso calc 1 . .
H H10B 0.701819 0.471755 0.344903 0.022 Uiso calc 1 . .
C C11 0.62976(12) 0.6144(4) 0.22712(11) 0.0246(3) Uani d 1 . .
H H11A 0.578675 0.553323 0.180904 0.037 Uiso calc 1 . .
H H11B 0.68351 0.627046 0.206055 0.037 Uiso calc 1 . .
H H11C 0.616089 0.790011 0.246922 0.037 Uiso calc 1 . .
C C12 0.15284(10) 0.8652(3) 0.36586(9) 0.0139(3) Uani d 1 . .
C C13 0.08213(10) 0.8722(3) 0.40427(9) 0.0177(3) Uani d 1 . .
H H13 0.03196 0.756607 0.384976 0.021 Uiso calc 1 . .
C C14 0.08536(10) 1.0489(4) 0.47084(9) 0.0188(3) Uani d 1 . .
H H14 0.037264 1.054228 0.497095 0.023 Uiso calc 1 . .
C C15 0.15837(10) 1.2168(3) 0.49896(9) 0.0156(3) Uani d 1 . .
C C16 0.22863(10) 1.2164(3) 0.46032(10) 0.0173(3) Uani d 1 . .
H H16 0.278113 1.334668 0.479234 0.021 Uiso calc 1 . .
C C17 0.22527(9) 1.0408(3) 0.39386(9) 0.0163(3) Uani d 1 . .
H H17 0.272809 1.03958 0.366869 0.02 Uiso calc 1 . .
C C18 0.09692(9) 0.5412(3) 0.24559(8) 0.0143(2) Uani d 1 . .
C C19 -0.11540(12) 0.3508(5) 0.25809(12) 0.0303(4) Uani d 1 . .
H H19A -0.07721 0.226643 0.298634 0.045 Uiso calc 1 . .
H H19B -0.170239 0.25891 0.226207 0.045 Uiso calc 1 . .
H H19C -0.131607 0.50161 0.289328 0.045 Uiso calc 1 . .
C C20 -0.06464(10) 0.4518(4) 0.19644(10) 0.0196(3) Uani d 1 . .
H H20 -0.043938 0.297952 0.16748 0.024 Uiso calc 1 . .
C C21 -0.11786(11) 0.6453(4) 0.13017(11) 0.0285(4) Uani d 1 . .
H H21A -0.133859 0.802766 0.159794 0.034 Uiso calc 1 . .
H H21B -0.174639 0.558583 0.098314 0.034 Uiso calc 1 . .
C C22 -0.06701(14) 0.7390(6) 0.06654(13) 0.0423(6) Uani d 1 . .
H H22A -0.011127 0.827881 0.097427 0.063 Uiso calc 1 . .
H H22B -0.104658 0.864221 0.02596 0.063 Uiso calc 1 . .
H H22C -0.052677 0.58506 0.035482 0.063 Uiso calc 1 . .
N N1 0.34513(8) 0.2393(3) 0.21636(8) 0.0161(2) Uani d 1 . .
H H1 0.2928(13) 0.275(5) 0.2178(12) 0.019 Uiso d 1 . .
N N2 0.15996(8) 0.6818(3) 0.30193(8) 0.0148(2) Uani d 1 . .
H H2 0.2126(13) 0.652(4) 0.3009(12) 0.018 Uiso d 1 . .
O O1 0.49217(6) 0.2959(2) 0.27480(6) 0.0150(2) Uani d 1 . .
O O2 0.01363(7) 0.5970(2) 0.24906(7) 0.0169(2) Uani d 1 . .
S S1 0.38309(2) 0.57287(9) 0.34614(2) 0.02056(8) Uani d 1 . .
S S2 0.12456(2) 0.32279(9) 0.17890(2) 0.01850(8) Uani d 1 . .
Cl Cl1 0.34068(3) -0.45232(9) -0.07979(2) 0.02263(8) Uani d 1 . .
Cl Cl2 0.16375(3) 1.43009(8) 0.58491(2) 0.02094(8) Uani d 1 . .

loop_
_atom_site_aniso_label
_atom_site_aniso_U_11
_atom_site_aniso_U_22
_atom_site_aniso_U_33
_atom_site_aniso_U_12
_atom_site_aniso_U_13
_atom_site_aniso_U_23
C1 0.0125(5) 0.0154(6) 0.0131(5) 0.0004(6) 0.0022(4) -0.0009(6)
C2 0.0149(6) 0.0245(8) 0.0182(6) -0.0054(6) 0.0053(5) -0.0064(6)
C3 0.0157(6) 0.0250(8) 0.0178(6) -0.0024(6) 0.0059(5) -0.0054(6)
C4 0.0165(6) 0.0171(7) 0.0147(6) 0.0016(5) 0.0017(5) -0.0034(5)
C5 0.0186(7) 0.0201(8) 0.0231(7) -0.0055(6) 0.0063(6) -0.0069(6)
C6 0.0166(7) 0.0210(8) 0.0202(6) -0.0041(6) 0.0075(5) -0.0038(6)
C7 0.0133(6) 0.0161(7) 0.0135(6) -0.0012(5) 0.0037(5) -0.0010(5)
C8 0.0242(8) 0.0261(8) 0.0168(7) -0.0033(7) 0.0002(6) 0.0043(6)
C9 0.0127(6) 0.0160(7) 0.0147(6) -0.0015(5) -0.0001(5) -0.0016(5)
C10 0.0143(6) 0.0180(7) 0.0216(7) -0.0024(6) 0.0032(5) 0.0014(6)
C11 0.0266(8) 0.0219(9) 0.0266(8) -0.0034(6) 0.0092(6) 0.0035(6)
C12 0.0137(6) 0.0148(7) 0.0124(6) 0.0009(5) 0.0023(5) -0.0007(5)
C13 0.0151(6) 0.0216(8) 0.0176(6) -0.0042(5) 0.0061(5) -0.0040(6)
C14 0.0168(6) 0.0228(7) 0.0181(6) -0.0011(6) 0.0070(5) -0.0046(6)
C15 0.0175(6) 0.0149(6) 0.0135(6) 0.0021(5) 0.0024(5) -0.0015(5)
C16 0.0152(6) 0.0175(7) 0.0185(6) -0.0023(6) 0.0031(5) -0.0029(6)
C17 0.0141(6) 0.0180(7) 0.0175(6) -0.0015(6) 0.0053(5) -0.0018(6)
C18 0.0134(6) 0.0161(6) 0.0129(5) -0.0006(5) 0.0028(4) 0.0004(5)
C19 0.0210(8) 0.0366(11) 0.0354(9) -0.0074(8) 0.0112(7) -0.0048(9)
C20 0.0119(6) 0.0239(8) 0.0218(7) -0.0025(6) 0.0023(5) -0.0080(6)
C21 0.0180(7) 0.0377(11) 0.0254(8) 0.0058(7) -0.0017(6) -0.0054(7)
C22 0.0366(11) 0.0611(16) 0.0255(9) 0.0153(11) 0.0020(8) 0.0125(10)
N1 0.0107(5) 0.0209(6) 0.0167(6) -0.0008(5) 0.0037(4) -0.0051(5)
N2 0.0107(5) 0.0181(6) 0.0161(5) -0.0008(5) 0.0044(4) -0.0038(5)
O1 0.0113(4) 0.0179(5) 0.0146(4) -0.0005(4) 0.0017(3) -0.0031(4)
O2 0.0109(4) 0.0210(6) 0.0179(5) -0.0004(4) 0.0025(4) -0.0059(4)
S1 0.01572(15) 0.0266(2) 0.01970(16) -0.00029(16) 0.00542(12) -0.00983(16)
S2 0.01356(15) 0.02352(19) 0.01815(16) 0.00004(15) 0.00376(12) -0.00788(15)
Cl1 0.02137(17) 0.02587(19) 0.01964(16) 0.00053(16) 0.00377(13) -0.00968(16)
Cl2 0.02176(17) 0.02132(18) 0.01908(16) 0.00135(15) 0.00432(13) -0.00738(14)

loop_
_atom_type_symbol
_atom_type_description
_atom_type_scat_dispersion_real
_atom_type_scat_dispersion_imag
_atom_type_scat_source
C C 0.0033 0.0016 'International Tables Vol C Tables 4.2.6.8 and 6.1.1.4'
H H 0 0 'International Tables Vol C Tables 4.2.6.8 and 6.1.1.4'
N N 0.0061 0.0033 'International Tables Vol C Tables 4.2.6.8 and 6.1.1.4'
O O 0.0106 0.006 'International Tables Vol C Tables 4.2.6.8 and 6.1.1.4'
S S 0.1246 0.1234 'International Tables Vol C Tables 4.2.6.8 and 6.1.1.4'
Cl Cl 0.1484 0.1585 'International Tables Vol C Tables 4.2.6.8 and 6.1.1.4'

loop_
_exptl_crystal_face_index_h
_exptl_crystal_face_index_k
_exptl_crystal_face_index_l
_exptl_crystal_face_perp_dist
-1 0 -1 0.013
1 0 1 0.058
5 -1 2 0.153
-5 1 -2 0.328
1 0 -1 0.055
-1 0 1 0.045

loop_
_geom_angle_atom_site_label_1
_geom_angle_atom_site_label_2
_geom_angle_atom_site_label_3
_geom_angle_site_symmetry_1
_geom_angle_site_symmetry_3
_geom_angle
_geom_angle_publ_flag
C2 C1 C6 . . 119.55(14) ?
C2 C1 N1 . . 123.74(14) ?
C6 C1 N1 . . 116.58(12) ?
C3 C2 C1 . . 119.78(15) ?
C3 C2 H2A . . 120.1 ?
C1 C2 H2A . . 120.1 ?
C4 C3 C2 . . 119.74(14) ?
C4 C3 H3 . . 120.1 ?
C2 C3 H3 . . 120.1 ?
C5 C4 C3 . . 121.20(14) ?
C5 C4 Cl1 . . 119.48(12) ?
C3 C4 Cl1 . . 119.31(12) ?
C4 C5 C6 . . 119.16(15) ?
C4 C5 H5 . . 120.4 ?
C6 C5 H5 . . 120.4 ?
C5 C6 C1 . . 120.55(14) ?
C5 C6 H6 . . 119.7 ?
C1 C6 H6 . . 119.7 ?
O1 C7 N1 . . 113.38(13) ?
O1 C7 S1 . . 125.26(11) ?
N1 C7 S1 . . 121.35(11) ?
C9 C8 H8A . . 109.5 ?
C9 C8 H8B . . 109.5 ?
H8A C8 H8B . . 109.5 ?
C9 C8 H8C . . 109.5 ?
H8A C8 H8C . . 109.5 ?
H8B C8 H8C . . 109.5 ?
O1 C9 C8 . . 108.35(12) ?
O1 C9 C10 . . 106.11(11) ?
C8 C9 C10 . . 113.72(13) ?
O1 C9 H9 . . 109.5 ?
C8 C9 H9 . . 109.5 ?
C10 C9 H9 . . 109.5 ?
C9 C10 C11 . . 113.53(13) ?
C9 C10 H10A . . 108.9 ?
C11 C10 H10A . . 108.9 ?
C9 C10 H10B . . 108.9 ?
C11 C10 H10B . . 108.9 ?
H10A C10 H10B . . 107.7 ?
C10 C11 H11A . . 109.5 ?
C10 C11 H11B . . 109.5 ?
H11A C11 H11B . . 109.5 ?
C10 C11 H11C . . 109.5 ?
H11A C11 H11C . . 109.5 ?
H11B C11 H11C . . 109.5 ?
C13 C12 C17 . . 119.34(13) ?
C13 C12 N2 . . 124.73(14) ?
C17 C12 N2 . . 115.86(13) ?
C14 C13 C12 . . 119.74(14) ?
C14 C13 H13 . . 120.1 ?
C12 C13 H13 . . 120.1 ?
C15 C14 C13 . . 120.14(13) ?
C15 C14 H14 . . 119.9 ?
C13 C14 H14 . . 119.9 ?
C14 C15 C16 . . 120.93(14) ?
C14 C15 Cl2 . . 119.89(12) ?
C16 C15 Cl2 . . 119.18(12) ?
C17 C16 C15 . . 118.89(14) ?
C17 C16 H16 . . 120.6 ?
C15 C16 H16 . . 120.6 ?
C16 C17 C12 . . 120.93(13) ?
C16 C17 H17 . . 119.5 ?
C12 C17 H17 . . 119.5 ?
O2 C18 N2 . . 112.99(13) ?
O2 C18 S2 . . 125.57(11) ?
N2 C18 S2 . . 121.44(11) ?
C20 C19 H19A . . 109.5 ?
C20 C19 H19B . . 109.5 ?
H19A C19 H19B . . 109.5 ?
C20 C19 H19C . . 109.5 ?
H19A C19 H19C . . 109.5 ?
H19B C19 H19C . . 109.5 ?
O2 C20 C19 . . 105.68(13) ?
O2 C20 C21 . . 107.36(14) ?
C19 C20 C21 . . 113.99(14) ?
O2 C20 H20 . . 109.9 ?
C19 C20 H20 . . 109.9 ?
C21 C20 H20 . . 109.9 ?
C20 C21 C22 . . 113.51(15) ?
C20 C21 H21A . . 108.9 ?
C22 C21 H21A . . 108.9 ?
C20 C21 H21B . . 108.9 ?
C22 C21 H21B . . 108.9 ?
H21A C21 H21B . . 107.7 ?
C21 C22 H22A . . 109.5 ?
C21 C22 H22B . . 109.5 ?
H22A C22 H22B . . 109.5 ?
C21 C22 H22C . . 109.5 ?
H22A C22 H22C . . 109.5 ?
H22B C22 H22C . . 109.5 ?
C7 N1 C1 . . 130.59(13) ?
C7 N1 H1 . . 114.2(15) ?
C1 N1 H1 . . 115.2(15) ?
C18 N2 C12 . . 131.16(13) ?
C18 N2 H2 . . 115.1(14) ?
C12 N2 H2 . . 113.7(14) ?
C7 O1 C9 . . 119.61(11) ?
C18 O2 C20 . . 121.44(12) ?

loop_
_geom_bond_atom_site_label_1
_geom_bond_atom_site_label_2
_geom_bond_site_symmetry_2
_geom_bond_distance
_geom_bond_publ_flag
C1 C2 . 1.3945(19) ?
C1 C6 . 1.397(2) ?
C1 N1 . 1.4160(19) ?
C2 C3 . 1.389(2) ?
C2 H2A . 0.95 ?
C3 C4 . 1.383(2) ?
C3 H3 . 0.95 ?
C4 C5 . 1.382(2) ?
C4 Cl1 . 1.7432(16) ?
C5 C6 . 1.384(2) ?
C5 H5 . 0.95 ?
C6 H6 . 0.95 ?
C7 O1 . 1.3296(17) ?
C7 N1 . 1.3364(19) ?
C7 S1 . 1.6763(15) ?
C8 C9 . 1.512(2) ?
C8 H8A . 0.98 ?
C8 H8B . 0.98 ?
C8 H8C . 0.98 ?
C9 O1 . 1.4698(17) ?
C9 C10 . 1.516(2) ?
C9 H9 . 1 ?
C10 C11 . 1.521(2) ?
C10 H10A . 0.99 ?
C10 H10B . 0.99 ?
C11 H11A . 0.98 ?
C11 H11B . 0.98 ?
C11 H11C . 0.98 ?
C12 C13 . 1.395(2) ?
C12 C17 . 1.399(2) ?
C12 N2 . 1.4138(19) ?
C13 C14 . 1.389(2) ?
C13 H13 . 0.95 ?
C14 C15 . 1.382(2) ?
C14 H14 . 0.95 ?
C15 C16 . 1.390(2) ?
C15 Cl2 . 1.7436(16) ?
C16 C17 . 1.384(2) ?
C16 H16 . 0.95 ?
C17 H17 . 0.95 ?
C18 O2 . 1.3301(17) ?
C18 N2 . 1.3425(18) ?
C18 S2 . 1.6747(16) ?
C19 C20 . 1.515(2) ?
C19 H19A . 0.98 ?
C19 H19B . 0.98 ?
C19 H19C . 0.98 ?
C20 O2 . 1.4708(18) ?
C20 C21 . 1.517(3) ?
C20 H20 . 1 ?
C21 C22 . 1.530(3) ?
C21 H21A . 0.99 ?
C21 H21B . 0.99 ?
C22 H22A . 0.98 ?
C22 H22B . 0.98 ?
C22 H22C . 0.98 ?
N1 H1 . 0.83(2) ?
N2 H2 . 0.829(19) ?

loop_
_geom_hbond_atom_site_label_D
_geom_hbond_atom_site_label_H
_geom_hbond_atom_site_label_A
_geom_hbond_site_symmetry_A
_geom_hbond_distance_DH
_geom_hbond_distance_HA
_geom_hbond_distance_DA
_geom_hbond_angle_DHA
_geom_hbond_publ_flag
N1 H1 S2 . 0.83(2) 2.511(19) 3.3163(13) 163.0(18) yes
N2 H2 S1 . 0.829(19) 2.563(19) 3.3645(13) 162.8(17) yes
C6 H6 S2 . 0.95 2.99 3.5961(17) 123.3 yes
C17 H17 S1 . 0.95 2.97 3.6122(16) 126.5 yes
C2 H2A O1 . 0.95 2.38 2.8539(18) 110.6 yes
C13 H13 O2 . 0.95 2.29 2.8197(19) 114.2 yes
